data_7105449
loop_
_publ_author_name
'Safa, Muhieddine'
'Jennings, Michael C'
'Puddephatt, Richard J'

_publ_section_title
;
 Easy oxidatively induced silicon-carbon bond activation in
 organoplatinum chemistry.
;
_journal_issue 16
_journal_name_full 'Chemical communications (Cambridge, England)'
_journal_page_first 2811
_journal_page_last 2813
_journal_paper_doi 10.1039/b927248h
_journal_volume 46
_journal_year 2010
_chemical_formula_moiety 'C14 H20 N2 Pt Si'
_chemical_formula_sum 'C14 H20 N2 Pt Si'
_chemical_formula_weight 439.50
_chemical_name_systematic
;
?
;
_space_group_IT_number 15
_symmetry_cell_setting monoclinic
_symmetry_space_group_name_Hall '-C 2yc'
_symmetry_space_group_name_H-M 'C 1 2/c 1'
_atom_sites_solution_hydrogens geom
_atom_sites_solution_primary direct
_atom_sites_solution_secondary difmap
_audit_creation_method SHELXL-97
_cell_angle_alpha 90.00
_cell_angle_beta 102.191(3)
_cell_angle_gamma 90.00
_cell_formula_units_Z 8
_cell_length_a 15.2967(7)
_cell_length_b 12.8601(6)
_cell_length_c 15.8369(8)
_cell_measurement_reflns_used 12139
_cell_measurement_temperature 150(2)
_cell_measurement_theta_max 27.48
_cell_measurement_theta_min 2.04
_cell_volume 3045.1(3)
_computing_cell_refinement 'DENZO-SMN (Otwinowski & Minor, 1997)'
_computing_data_collection 'COLLECT (Nonius, 1997-2001)'
_computing_data_reduction DENZO-SMN
_computing_molecular_graphics 'SHELXTL/PC (Sheldrick, 2001)'
_computing_publication_material SHELXTL/PC
_computing_structure_refinement 'SHELXL-97 (Sheldrick, 1997)'
_computing_structure_solution 'SHELXS-97 (Sheldrick, 1997)'
_diffrn_ambient_temperature 150(2)
_diffrn_measured_fraction_theta_full 0.998
_diffrn_measured_fraction_theta_max 0.998
_diffrn_measurement_device_type 'Nonius Kappa-CCD'
_diffrn_measurement_method '\f scans, and \w scans with \k offsets'
_diffrn_radiation_monochromator graphite
_diffrn_radiation_source 'fine-focus sealed tube'
_diffrn_radiation_type MoK\a
_diffrn_radiation_wavelength 0.71073
_diffrn_reflns_av_R_equivalents 0.099
_diffrn_reflns_av_sigmaI/netI 0.0618
_diffrn_reflns_limit_h_max 19
_diffrn_reflns_limit_h_min -19
_diffrn_reflns_limit_k_max 16
_diffrn_reflns_limit_k_min -16
_diffrn_reflns_limit_l_max 19
_diffrn_reflns_limit_l_min -19
_diffrn_reflns_number 16033
_diffrn_reflns_theta_full 26.37
_diffrn_reflns_theta_max 26.37
_diffrn_reflns_theta_min 2.62
_diffrn_standards_number 0
_exptl_absorpt_coefficient_mu 9.280
_exptl_absorpt_correction_T_max 0.4572
_exptl_absorpt_correction_T_min 0.1846
_exptl_absorpt_correction_type multi-scan
_exptl_absorpt_process_details 'DENZO-SMN (Otwinowski & Minor, 1997)'
_exptl_crystal_colour orange
_exptl_crystal_density_diffrn 1.917
_exptl_crystal_density_method 'not measured'
_exptl_crystal_description block
_exptl_crystal_F_000 1680
_exptl_crystal_size_max 0.28
_exptl_crystal_size_mid 0.22
_exptl_crystal_size_min 0.10
_refine_diff_density_max 1.393
_refine_diff_density_min -2.002
_refine_diff_density_rms 0.245
_refine_ls_extinction_method none
_refine_ls_goodness_of_fit_ref 1.003
_refine_ls_hydrogen_treatment constr
_refine_ls_matrix_type full
_refine_ls_number_parameters 167
_refine_ls_number_reflns 3117
_refine_ls_number_restraints 0
_refine_ls_restrained_S_all 1.003
_refine_ls_R_factor_all 0.0657
_refine_ls_R_factor_gt 0.0469
_refine_ls_shift/su_max 0.000
_refine_ls_shift/su_mean 0.000
_refine_ls_structure_factor_coef Fsqd
_refine_ls_weighting_details 'calc w=1/[\s^2^(Fo^2^)+(0.0766P)^2^] where P=(Fo^2^+2Fc^2^)/3'
_refine_ls_weighting_scheme calc
_refine_ls_wR_factor_gt 0.1124
_refine_ls_wR_factor_ref 0.1230
_reflns_number_gt 2399
_reflns_number_total 3117
_reflns_threshold_expression I>2\s(I)
_cod_data_source_file b927248h.txt
_cod_data_source_block 1
_cod_depositor_comments
;
The following automatic conversions were performed:
'_symmetry_cell_setting' value 'Monoclinic' changed to 'monoclinic'
according to '/home/saulius/struct/CIF-dictionaries/cif_core.dic'
dictionary named 'cif_core.dic' version 2.4.1 from 2010-06-29.

Automatic conversion script
Id: cif_fix_enum 1527 2010-12-29 10:47:43Z saulius 
;
_cod_original_sg_symbol_H-M 'C 2/c'
_cod_database_code 7105449

loop_
_symmetry_equiv_pos_as_xyz
'x, y, z'
'-x, y, -z+1/2'
'x+1/2, y+1/2, z'
'-x+1/2, y+1/2, -z+1/2'
'-x, -y, -z'
'x, -y, z-1/2'
'-x+1/2, -y+1/2, -z'
'x+1/2, -y+1/2, z-1/2'

loop_
_atom_site_label
_atom_site_type_symbol
_atom_site_fract_x
_atom_site_fract_y
_atom_site_fract_z
_atom_site_U_iso_or_equiv
_atom_site_adp_type
_atom_site_occupancy
_atom_site_symmetry_multiplicity
_atom_site_calc_flag
_atom_site_refinement_flags
_atom_site_disorder_assembly
_atom_site_disorder_group
Pt Pt -0.035605(19) 0.21084(2) -0.01860(2) 0.02785(15) Uani 1 1 d . . .
C1 C -0.1108(6) 0.2741(7) -0.1291(6) 0.035(2) Uani 1 1 d . . .
H1A H -0.1524 0.2216 -0.1593 0.053 Uiso 1 1 calc R . .
H1B H -0.0714 0.2973 -0.1667 0.053 Uiso 1 1 calc R . .
H1C H -0.1447 0.3335 -0.1141 0.053 Uiso 1 1 calc R . .
C2 C -0.1488(6) 0.1398(7) 0.0018(6) 0.036(2) Uani 1 1 d . . .
H2A H -0.1798 0.1862 0.0348 0.054 Uiso 1 1 calc R . .
H2B H -0.1327 0.0752 0.0341 0.054 Uiso 1 1 calc R . .
H2C H -0.1883 0.1238 -0.0540 0.054 Uiso 1 1 calc R . .
N11 N 0.0386(4) 0.1517(6) 0.1001(4) 0.0291(16) Uani 1 1 d . . .
C12 C 0.0401(5) 0.0497(6) 0.1186(5) 0.0301(19) Uani 1 1 d . . .
H12A H 0.0104 0.0023 0.0761 0.036 Uiso 1 1 calc R . .
C13 C 0.0839(5) 0.0122(7) 0.1981(6) 0.038(2) Uani 1 1 d . . .
H13A H 0.0856 -0.0604 0.2090 0.045 Uiso 1 1 calc R . .
C14 C 0.1249(6) 0.0795(8) 0.2612(6) 0.040(2) Uani 1 1 d . . .
H14A H 0.1532 0.0547 0.3168 0.048 Uiso 1 1 calc R . .
C15 C 0.1238(6) 0.1847(7) 0.2418(6) 0.0320(19) Uani 1 1 d . . .
H15A H 0.1524 0.2329 0.2842 0.038 Uiso 1 1 calc R . .
C16 C 0.0812(5) 0.2197(6) 0.1605(6) 0.0290(19) Uani 1 1 d . . .
Si17 Si 0.08783(15) 0.35915(19) 0.12480(15) 0.0300(5) Uani 1 1 d . . .
C18 C 0.1783(6) 0.4252(8) 0.2056(6) 0.043(2) Uani 1 1 d . . .
H18A H 0.1817 0.4986 0.1898 0.064 Uiso 1 1 calc R . .
H18B H 0.2358 0.3913 0.2058 0.064 Uiso 1 1 calc R . .
H18C H 0.1647 0.4202 0.2632 0.064 Uiso 1 1 calc R . .
C19 C -0.0191(6) 0.4340(7) 0.1132(6) 0.039(2) Uani 1 1 d . . .
H19A H -0.0359 0.4387 0.1695 0.059 Uiso 1 1 calc R . .
H19B H -0.0666 0.3983 0.0721 0.059 Uiso 1 1 calc R . .
H19C H -0.0109 0.5041 0.0920 0.059 Uiso 1 1 calc R . .
C20 C 0.1282(5) 0.3503(5) 0.0200(5) 0.0232(17) Uani 1 1 d . . .
C21 C 0.2034(5) 0.4006(7) 0.0054(5) 0.0320(19) Uani 1 1 d . . .
H21A H 0.2382 0.4429 0.0491 0.038 Uiso 1 1 calc R . .
C22 C 0.2285(6) 0.3889(7) -0.0752(6) 0.038(2) Uani 1 1 d . . .
H22A H 0.2790 0.4245 -0.0868 0.045 Uiso 1 1 calc R . .
C23 C 0.1790(6) 0.3259(7) -0.1354(6) 0.038(2) Uani 1 1 d . . .
H23A H 0.1945 0.3164 -0.1899 0.045 Uiso 1 1 calc R . .
C24 C 0.1062(6) 0.2761(7) -0.1167(6) 0.033(2) Uani 1 1 d . . .
H24A H 0.0730 0.2308 -0.1591 0.040 Uiso 1 1 calc R . .
N25 N 0.0789(4) 0.2875(5) -0.0417(4) 0.0247(15) Uani 1 1 d . . .

loop_
_atom_site_aniso_label
_atom_site_aniso_U_11
_atom_site_aniso_U_22
_atom_site_aniso_U_33
_atom_site_aniso_U_23
_atom_site_aniso_U_13
_atom_site_aniso_U_12
Pt 0.0264(2) 0.0291(2) 0.0259(2) 0.00145(14) 0.00074(13) -0.00320(13)
C1 0.036(5) 0.035(5) 0.029(5) 0.009(4) -0.006(4) -0.004(4)
C2 0.035(5) 0.036(5) 0.037(5) 0.008(4) 0.006(4) -0.007(4)
N11 0.027(4) 0.039(4) 0.021(4) 0.007(3) 0.005(3) 0.001(3)
C12 0.033(5) 0.026(5) 0.032(5) 0.009(4) 0.009(4) 0.000(4)
C13 0.034(5) 0.039(5) 0.042(5) 0.013(4) 0.012(4) 0.006(4)
C14 0.033(5) 0.055(6) 0.031(5) 0.015(5) 0.008(4) 0.006(4)
C15 0.030(5) 0.044(5) 0.023(4) 0.001(4) 0.007(3) 0.005(4)
C16 0.018(4) 0.040(5) 0.029(5) -0.002(4) 0.005(3) 0.003(3)
Si17 0.0284(12) 0.0326(13) 0.0280(13) -0.0022(11) 0.0035(9) 0.0007(10)
C18 0.040(5) 0.041(6) 0.047(6) -0.009(5) 0.006(4) -0.010(4)
C19 0.036(5) 0.038(5) 0.042(6) 0.005(5) 0.004(4) 0.006(4)
C20 0.026(4) 0.016(4) 0.025(4) 0.002(3) -0.002(3) 0.002(3)
C21 0.034(5) 0.030(5) 0.030(5) -0.003(4) 0.002(4) -0.007(4)
C22 0.025(4) 0.042(5) 0.047(6) 0.003(5) 0.009(4) 0.001(4)
C23 0.040(5) 0.040(5) 0.035(5) 0.009(4) 0.009(4) 0.008(4)
C24 0.038(5) 0.037(5) 0.027(5) 0.000(4) 0.015(4) -0.004(4)
N25 0.028(3) 0.023(4) 0.021(4) 0.001(3) 0.000(3) 0.002(3)

loop_
_atom_type_symbol
_atom_type_description
_atom_type_scat_dispersion_real
_atom_type_scat_dispersion_imag
_atom_type_scat_source
C C 0.0033 0.0016 'International Tables Vol C Tables 4.2.6.8 and 6.1.1.4'
H H 0.0000 0.0000 'International Tables Vol C Tables 4.2.6.8 and 6.1.1.4'
N N 0.0061 0.0033 'International Tables Vol C Tables 4.2.6.8 and 6.1.1.4'
Si Si 0.0817 0.0704 'International Tables Vol C Tables 4.2.6.8 and 6.1.1.4'
Pt Pt -1.7033 8.3905 'International Tables Vol C Tables 4.2.6.8 and 6.1.1.4'

loop_
_geom_angle_atom_site_label_1
_geom_angle_atom_site_label_2
_geom_angle_atom_site_label_3
_geom_angle
_geom_angle_site_symmetry_1
_geom_angle_site_symmetry_3
_geom_angle_publ_flag
C2 Pt C1 88.3(4) . . ?
C2 Pt N25 178.4(3) . . ?
C1 Pt N25 90.2(3) . . ?
C2 Pt N11 90.7(3) . . ?
C1 Pt N11 176.6(3) . . ?
N25 Pt N11 90.7(2) . . ?
Pt C1 H1A 109.5 . . ?
Pt C1 H1B 109.5 . . ?
H1A C1 H1B 109.5 . . ?
Pt C1 H1C 109.5 . . ?
H1A C1 H1C 109.5 . . ?
H1B C1 H1C 109.5 . . ?
Pt C2 H2A 109.5 . . ?
Pt C2 H2B 109.5 . . ?
H2A C2 H2B 109.5 . . ?
Pt C2 H2C 109.5 . . ?
H2A C2 H2C 109.5 . . ?
H2B C2 H2C 109.5 . . ?
C12 N11 C16 119.5(7) . . ?
C12 N11 Pt 121.7(6) . . ?
C16 N11 Pt 118.7(6) . . ?
N11 C12 C13 121.4(8) . . ?
N11 C12 H12A 119.3 . . ?
C13 C12 H12A 119.3 . . ?
C14 C13 C12 120.3(8) . . ?
C14 C13 H13A 119.9 . . ?
C12 C13 H13A 119.9 . . ?
C13 C14 C15 118.2(8) . . ?
C13 C14 H14A 120.9 . . ?
C15 C14 H14A 120.9 . . ?
C14 C15 C16 120.2(9) . . ?
C14 C15 H15A 119.9 . . ?
C16 C15 H15A 119.9 . . ?
N11 C16 C15 120.4(8) . . ?
N11 C16 Si17 116.6(6) . . ?
C15 C16 Si17 122.8(7) . . ?
C19 Si17 C18 109.7(4) . . ?
C19 Si17 C16 114.6(4) . . ?
C18 Si17 C16 107.7(4) . . ?
C19 Si17 C20 112.7(4) . . ?
C18 Si17 C20 107.1(4) . . ?
C16 Si17 C20 104.7(4) . . ?
Si17 C18 H18A 109.5 . . ?
Si17 C18 H18B 109.5 . . ?
H18A C18 H18B 109.5 . . ?
Si17 C18 H18C 109.5 . . ?
H18A C18 H18C 109.5 . . ?
H18B C18 H18C 109.5 . . ?
Si17 C19 H19A 109.5 . . ?
Si17 C19 H19B 109.5 . . ?
H19A C19 H19B 109.5 . . ?
Si17 C19 H19C 109.5 . . ?
H19A C19 H19C 109.5 . . ?
H19B C19 H19C 109.5 . . ?
N25 C20 C21 120.7(7) . . ?
N25 C20 Si17 115.4(6) . . ?
C21 C20 Si17 123.9(6) . . ?
C20 C21 C22 119.7(8) . . ?
C20 C21 H21A 120.2 . . ?
C22 C21 H21A 120.2 . . ?
C23 C22 C21 118.7(8) . . ?
C23 C22 H22A 120.6 . . ?
C21 C22 H22A 120.6 . . ?
C22 C23 C24 119.2(9) . . ?
C22 C23 H23A 120.4 . . ?
C24 C23 H23A 120.4 . . ?
N25 C24 C23 123.8(9) . . ?
N25 C24 H24A 118.1 . . ?
C23 C24 H24A 118.1 . . ?
C24 N25 C20 117.9(7) . . ?
C24 N25 Pt 121.7(6) . . ?
C20 N25 Pt 120.4(5) . . ?

loop_
_geom_bond_atom_site_label_1
_geom_bond_atom_site_label_2
_geom_bond_distance
_geom_bond_site_symmetry_2
_geom_bond_publ_flag
Pt C2 2.043(8) . ?
Pt C1 2.048(8) . ?
Pt N25 2.108(7) . ?
Pt N11 2.121(7) . ?
C1 H1A 0.9800 . ?
C1 H1B 0.9800 . ?
C1 H1C 0.9800 . ?
C2 H2A 0.9800 . ?
C2 H2B 0.9800 . ?
C2 H2C 0.9800 . ?
N11 C12 1.343(11) . ?
N11 C16 1.358(11) . ?
C12 C13 1.383(11) . ?
C12 H12A 0.9500 . ?
C13 C14 1.369(13) . ?
C13 H13A 0.9500 . ?
C14 C15 1.386(12) . ?
C14 H14A 0.9500 . ?
C15 C16 1.390(12) . ?
C15 H15A 0.9500 . ?
C16 Si17 1.889(9) . ?
Si17 C19 1.874(9) . ?
Si17 C18 1.878(9) . ?
Si17 C20 1.892(8) . ?
C18 H18A 0.9800 . ?
C18 H18B 0.9800 . ?
C18 H18C 0.9800 . ?
C19 H19A 0.9800 . ?
C19 H19B 0.9800 . ?
C19 H19C 0.9800 . ?
C20 N25 1.367(10) . ?
C20 C21 1.381(11) . ?
C21 C22 1.416(12) . ?
C21 H21A 0.9500 . ?
C22 C23 1.354(13) . ?
C22 H22A 0.9500 . ?
C23 C24 1.370(12) . ?
C23 H23A 0.9500 . ?
C24 N25 1.347(11) . ?
C24 H24A 0.9500 . ?

loop_
_geom_torsion_atom_site_label_1
_geom_torsion_atom_site_label_2
_geom_torsion_atom_site_label_3
_geom_torsion_atom_site_label_4
_geom_torsion
_geom_torsion_site_symmetry_1
_geom_torsion_site_symmetry_2
_geom_torsion_site_symmetry_3
_geom_torsion_site_symmetry_4
_geom_torsion_publ_flag
C2 Pt N11 C12 53.9(6) . . . . ?
C1 Pt N11 C12 127(5) . . . . ?
N25 Pt N11 C12 -126.9(6) . . . . ?
C2 Pt N11 C16 -122.2(6) . . . . ?
C1 Pt N11 C16 -49(5) . . . . ?
N25 Pt N11 C16 57.0(6) . . . . ?
C16 N11 C12 C13 0.2(12) . . . . ?
Pt N11 C12 C13 -175.9(6) . . . . ?
N11 C12 C13 C14 2.0(13) . . . . ?
C12 C13 C14 C15 -2.4(13) . . . . ?
C13 C14 C15 C16 0.7(13) . . . . ?
C12 N11 C16 C15 -1.9(11) . . . . ?
Pt N11 C16 C15 174.3(6) . . . . ?
C12 N11 C16 Si17 172.7(6) . . . . ?
Pt N11 C16 Si17 -11.1(8) . . . . ?
C14 C15 C16 N11 1.4(12) . . . . ?
C14 C15 C16 Si17 -172.9(6) . . . . ?
N11 C16 Si17 C19 75.5(7) . . . . ?
C15 C16 Si17 C19 -110.0(7) . . . . ?
N11 C16 Si17 C18 -162.1(6) . . . . ?
C15 C16 Si17 C18 12.3(8) . . . . ?
N11 C16 Si17 C20 -48.4(7) . . . . ?
C15 C16 Si17 C20 126.1(7) . . . . ?
C19 Si17 C20 N25 -71.1(7) . . . . ?
C18 Si17 C20 N25 168.2(6) . . . . ?
C16 Si17 C20 N25 54.0(6) . . . . ?
C19 Si17 C20 C21 110.6(7) . . . . ?
C18 Si17 C20 C21 -10.1(8) . . . . ?
C16 Si17 C20 C21 -124.3(7) . . . . ?
N25 C20 C21 C22 1.5(12) . . . . ?
Si17 C20 C21 C22 179.8(6) . . . . ?
C20 C21 C22 C23 -1.8(13) . . . . ?
C21 C22 C23 C24 0.3(14) . . . . ?
C22 C23 C24 N25 1.5(14) . . . . ?
C23 C24 N25 C20 -1.8(12) . . . . ?
C23 C24 N25 Pt 178.5(7) . . . . ?
C21 C20 N25 C24 0.2(11) . . . . ?
Si17 C20 N25 C24 -178.2(6) . . . . ?
C21 C20 N25 Pt 179.9(6) . . . . ?
Si17 C20 N25 Pt 1.5(7) . . . . ?
C2 Pt N25 C24 -80(11) . . . . ?
C1 Pt N25 C24 -54.9(7) . . . . ?
N11 Pt N25 C24 128.4(6) . . . . ?
C2 Pt N25 C20 100(11) . . . . ?
C1 Pt N25 C20 125.4(6) . . . . ?
N11 Pt N25 C20 -51.3(6) . . . . ?
